data_7003169
loop_
_publ_author_name
'Prince, Paul D.'
'Bearpark, Michael J.'
'McGrady, G. Sean'
'Steed, Jonathan W.'

_publ_section_title
;
 Hypervalent hydridosilicates: synthesis, structure and hydride
 bridging
;
_journal_issue 2
_journal_name_full 'Dalton Transactions'
_journal_page_first 271
_journal_page_last 282
_journal_paper_doi 10.1039/b713427d
_journal_year 2008
_chemical_formula_sum 'C70.5 H91 F6.5 K2 O14 Si2'
_chemical_formula_weight 1420.32
_chemical_name_systematic
;
?
;
_space_group_IT_number 15
_symmetry_cell_setting monoclinic
_symmetry_space_group_name_Hall '-C 2yc'
_symmetry_space_group_name_H-M 'C 1 2/c 1'
_atom_sites_solution_hydrogens mixed
_atom_sites_solution_primary direct
_atom_sites_solution_secondary difmap
_audit_creation_method SHELXL-97
_cell_angle_alpha 90.00
_cell_angle_beta 120.188(2)
_cell_angle_gamma 90.00
_cell_formula_units_Z 8
_cell_length_a 43.5927(18)
_cell_length_b 9.6984(5)
_cell_length_c 40.2731(18)
_cell_measurement_temperature 120(2)
_cell_volume 14717.5(12)
_computing_cell_refinement DENZO-SMN
_computing_data_collection Collect
_computing_data_reduction DENZO-SMN
_computing_molecular_graphics 'XSeed interface to POVRay'
_computing_publication_material 'CIFTAB (Sheldrick, 1997)'
_computing_structure_refinement 'SHELXL-97 (Sheldrick, 1997)'
_computing_structure_solution 'SHELXS-97 (Sheldrick, 1990)'
_diffrn_ambient_temperature 120(2)
_diffrn_measured_fraction_theta_full 0.960
_diffrn_measured_fraction_theta_max 0.960
_diffrn_measurement_device_type KappaCCD
_diffrn_measurement_method "'0.7o phi + omega scans 85s/o'"
_diffrn_radiation_monochromator graphite
_diffrn_radiation_source 'fine-focus sealed tube'
_diffrn_radiation_type MoK\a
_diffrn_radiation_wavelength 0.71073
_diffrn_reflns_av_R_equivalents 0.0734
_diffrn_reflns_av_sigmaI/netI 0.1007
_diffrn_reflns_limit_h_max 51
_diffrn_reflns_limit_h_min -45
_diffrn_reflns_limit_k_max 10
_diffrn_reflns_limit_k_min -11
_diffrn_reflns_limit_l_max 46
_diffrn_reflns_limit_l_min -47
_diffrn_reflns_number 27159
_diffrn_reflns_theta_full 24.99
_diffrn_reflns_theta_max 24.99
_diffrn_reflns_theta_min 2.93
_diffrn_standards_decay_% 0
_diffrn_standards_number 0
_exptl_absorpt_coefficient_mu 0.238
_exptl_absorpt_correction_T_max 0.9540
_exptl_absorpt_correction_T_min 0.9320
_exptl_absorpt_correction_type empirical
_exptl_absorpt_process_details scalepack
_exptl_crystal_colour colourless
_exptl_crystal_density_diffrn 1.282
_exptl_crystal_density_method 'not measured'
_exptl_crystal_description block
_exptl_crystal_F_000 6004
_exptl_crystal_size_max 0.30
_exptl_crystal_size_mid 0.20
_exptl_crystal_size_min 0.20
_refine_diff_density_max 0.517
_refine_diff_density_min -0.603
_refine_diff_density_rms 0.072
_refine_ls_extinction_method none
_refine_ls_goodness_of_fit_ref 1.121
_refine_ls_hydrogen_treatment mixed
_refine_ls_matrix_type full
_refine_ls_number_parameters 840
_refine_ls_number_reflns 12445
_refine_ls_number_restraints 0
_refine_ls_restrained_S_all 1.121
_refine_ls_R_factor_all 0.1389
_refine_ls_R_factor_gt 0.0935
_refine_ls_shift/su_max 0.048
_refine_ls_shift/su_mean 0.001
_refine_ls_structure_factor_coef Fsqd
_refine_ls_weighting_details 'calc w=1/[\s^2^(Fo^2^)+(0.0001P)^2^+89.4194P] where P=(Fo^2^+2Fc^2^)/3'
_refine_ls_weighting_scheme calc
_refine_ls_wR_factor_gt 0.1490
_refine_ls_wR_factor_ref 0.1655
_reflns_number_gt 8745
_reflns_number_total 12445
_reflns_threshold_expression >2sigma(I)
_cod_data_source_file b713427d.txt
_cod_data_source_block 12.CIF
_cod_original_sg_symbol_H-M C2/c
_cod_database_code 7003169

loop_
_symmetry_equiv_pos_as_xyz
'x, y, z'
'-x, y, -z+1/2'
'x+1/2, y+1/2, z'
'-x+1/2, y+1/2, -z+1/2'
'-x, -y, -z'
'x, -y, z-1/2'
'-x+1/2, -y+1/2, -z'
'x+1/2, -y+1/2, z-1/2'

loop_
_atom_site_label
_atom_site_type_symbol
_atom_site_fract_x
_atom_site_fract_y
_atom_site_fract_z
_atom_site_U_iso_or_equiv
_atom_site_adp_type
_atom_site_occupancy
_atom_site_symmetry_multiplicity
_atom_site_calc_flag
_atom_site_refinement_flags
_atom_site_disorder_assembly
_atom_site_disorder_group
K1 K 0.11592(3) 0.35291(10) 0.67089(3) 0.0269(2) Uani 1 1 d . . .
K2 K -0.14726(3) 0.55647(10) 0.54808(3) 0.0256(2) Uani 1 1 d . . .
Si1 Si -0.17397(4) 0.87570(15) 0.66009(4) 0.0351(3) Uani 1 1 d . . .
Si2 Si -0.06872(3) 0.34461(13) 0.52942(4) 0.0255(3) Uani 1 1 d . . .
F1 F -0.27635(10) 1.2945(4) 0.66270(12) 0.0896(13) Uani 1 1 d . . .
F2 F -0.25693(9) 0.5292(3) 0.51600(10) 0.0676(10) Uani 1 1 d . A .
F3 F -0.01732(8) 0.7816(4) 0.77629(9) 0.0564(9) Uani 1 1 d . . .
F4 F -0.01739(9) 0.0368(3) 0.67985(9) 0.0564(9) Uani 1 1 d . A .
F5 F -0.17599(9) -0.0034(3) 0.39547(9) 0.0632(10) Uani 1 1 d . A .
F6 F -0.00482(8) 0.9089(3) 0.53498(9) 0.0482(8) Uani 1 1 d . A .
F7 F -0.10363(12) 0.4217(5) 0.53310(13) 0.0247(11) Uani 0.50 1 d P A 1
O1 O -0.18231(8) 0.3198(3) 0.55177(9) 0.0317(8) Uani 1 1 d . A .
O2 O -0.19900(8) 0.4344(3) 0.48037(9) 0.0314(8) Uani 1 1 d . A .
O3 O -0.18320(8) 0.7106(3) 0.47876(9) 0.0341(8) Uani 1 1 d . A .
O4 O -0.12512(8) 0.8247(3) 0.54466(9) 0.0300(8) Uani 1 1 d . A .
O5 O -0.10633(8) 0.7055(3) 0.61510(9) 0.0331(8) Uani 1 1 d . A .
O6 O -0.12578(8) 0.4353(3) 0.61980(9) 0.0318(8) Uani 1 1 d . A .
O7 O 0.07359(10) 0.1129(4) 0.65236(11) 0.0316(10) Uiso 0.825(4) 1 d P B 1
O8 O 0.08583(12) 0.2326(4) 0.59623(13) 0.0310(10) Uiso 0.825(4) 1 d P B 1
O9 O 0.11448(11) 0.5026(4) 0.61154(12) 0.0336(10) Uiso 0.825(4) 1 d P B 1
O10 O 0.16092(11) 0.5851(4) 0.68762(14) 0.0357(11) Uiso 0.825(4) 1 d P B 1
O11 O 0.14745(11) 0.4675(4) 0.74359(12) 0.0344(10) Uiso 0.825(4) 1 d P B 1
O12 O 0.11517(11) 0.2039(4) 0.72884(12) 0.0352(11) Uiso 0.825(4) 1 d P B 1
O2SA O 0.1847(5) 0.2555(19) 0.7040(5) 0.018(4) Uiso 0.175(4) 1 d P B 2
C1 C -0.20490(13) 1.0121(5) 0.66289(13) 0.0371(12) Uani 1 1 d . . .
C2 C -0.22792(16) 0.9791(7) 0.67630(18) 0.0607(18) Uani 1 1 d . . .
H2 H -0.2270 0.8890 0.6860 0.073 Uiso 1 1 calc R . .
C3 C -0.25208(18) 1.0727(8) 0.6761(2) 0.073(2) Uani 1 1 d . . .
H3 H -0.2675 1.0476 0.6853 0.087 Uiso 1 1 calc R . .
C4 C -0.25294(16) 1.2019(7) 0.66224(18) 0.0595(17) Uani 1 1 d . . .
C5 C -0.23203(15) 1.2406(6) 0.64808(17) 0.0532(15) Uani 1 1 d . . .
H5 H -0.2333 1.3309 0.6383 0.064 Uiso 1 1 calc R . .
C6 C -0.20850(14) 1.1434(6) 0.64832(15) 0.0437(13) Uani 1 1 d . . .
H6 H -0.1941 1.1689 0.6378 0.052 Uiso 1 1 calc R . .
C7 C -0.19759(12) 0.7583(5) 0.61556(14) 0.0326(11) Uani 1 1 d . A .
C8 C -0.22007(13) 0.6512(5) 0.61322(16) 0.0426(13) Uani 1 1 d . . .
H8 H -0.2220 0.6312 0.6352 0.051 Uiso 1 1 calc R . .
C9 C -0.23959(14) 0.5734(5) 0.58061(18) 0.0501(15) Uani 1 1 d . A .
H9 H -0.2546 0.5013 0.5800 0.060 Uiso 1 1 calc R . .
C10 C -0.23674(14) 0.6030(6) 0.54884(17) 0.0462(15) Uani 1 1 d . . .
C11 C -0.21503(12) 0.7047(5) 0.54901(15) 0.0368(12) Uani 1 1 d . A .
H11 H -0.2131 0.7226 0.5269 0.044 Uiso 1 1 calc R . .
C8SA C 0.2058(8) 0.189(3) 0.7334(8) 0.035(7) Uiso 0.175(4) 1 d P B 2
H8S1 H 0.1914 0.1294 0.7404 0.042 Uiso 0.175(4) 1 calc PR B 2
H8S2 H 0.2184 0.2556 0.7546 0.042 Uiso 0.175(4) 1 calc PR B 2
C12 C -0.19577(12) 0.7813(5) 0.58238(14) 0.0329(12) Uani 1 1 d . . .
H12 H -0.1807 0.8525 0.5826 0.039 Uiso 1 1 calc R A .
C13 C -0.12405(13) 0.8507(5) 0.69729(13) 0.0342(12) Uani 1 1 d . . .
C14 C -0.11274(13) 0.7502(6) 0.72612(14) 0.0409(13) Uani 1 1 d . . .
H14 H -0.1302 0.6959 0.7275 0.049 Uiso 1 1 calc R . .
C7SA C 0.2298(10) 0.110(4) 0.7322(11) 0.053(10) Uiso 0.175(4) 1 d P B 2
H7S1 H 0.2524 0.1037 0.7569 0.064 Uiso 0.175(4) 1 calc PR B 2
H7S2 H 0.2210 0.0176 0.7210 0.064 Uiso 0.175(4) 1 calc PR B 2
C15 C -0.07711(14) 0.7262(6) 0.75283(15) 0.0435(13) Uani 1 1 d . . .
H15 H -0.0703 0.6578 0.7722 0.052 Uiso 1 1 calc R . .
C16 C -0.05239(14) 0.8045(6) 0.75021(15) 0.0412(14) Uani 1 1 d . . .
C17 C -0.06129(14) 0.9036(6) 0.72273(16) 0.0412(14) Uani 1 1 d . . .
H17 H -0.0435 0.9566 0.7217 0.049 Uiso 1 1 calc R . .
C18 C -0.09716(14) 0.9252(5) 0.69627(14) 0.0356(12) Uani 1 1 d . . .
H18 H -0.1035 0.9930 0.6769 0.043 Uiso 1 1 calc R . .
C19 C -0.19168(14) 0.2383(5) 0.51864(15) 0.0378(13) Uani 1 1 d . A .
H19A H -0.2029 0.1513 0.5200 0.045 Uiso 1 1 calc R . .
H19B H -0.1701 0.2149 0.5175 0.045 Uiso 1 1 calc R . .
C20 C -0.21705(13) 0.3174(5) 0.48336(16) 0.0396(13) Uani 1 1 d . . .
H20A H -0.2255 0.2584 0.4603 0.048 Uiso 1 1 calc R A .
H20B H -0.2379 0.3469 0.4852 0.048 Uiso 1 1 calc R . .
C21 C -0.22091(14) 0.5182(5) 0.44784(15) 0.0430(13) Uani 1 1 d . . .
H21A H -0.2400 0.5612 0.4508 0.052 Uiso 1 1 calc R A .
H21B H -0.2320 0.4614 0.4242 0.052 Uiso 1 1 calc R . .
C22 C -0.19799(15) 0.6270(5) 0.44509(15) 0.0439(14) Uani 1 1 d . A .
H22A H -0.1787 0.5835 0.4426 0.053 Uiso 1 1 calc R . .
H22B H -0.2123 0.6848 0.4221 0.053 Uiso 1 1 calc R . .
C23 C -0.16252(14) 0.8212(5) 0.47675(15) 0.0431(14) Uani 1 1 d . . .
H23A H -0.1774 0.8790 0.4539 0.052 Uiso 1 1 calc R A .
H23B H -0.1426 0.7838 0.4744 0.052 Uiso 1 1 calc R . .
C24 C -0.14853(14) 0.9061(5) 0.51230(17) 0.0456(14) Uani 1 1 d . A .
H24A H -0.1357 0.9872 0.5104 0.055 Uiso 1 1 calc R . .
H24B H -0.1684 0.9396 0.5153 0.055 Uiso 1 1 calc R . .
C25 C -0.10841(14) 0.9025(5) 0.57954(16) 0.0395(13) Uani 1 1 d . . .
H25A H -0.1266 0.9430 0.5844 0.047 Uiso 1 1 calc R A .
H25B H -0.0944 0.9786 0.5774 0.047 Uiso 1 1 calc R . .
C26 C -0.08467(13) 0.8092(5) 0.61194(15) 0.0383(13) Uani 1 1 d . A .
H26A H -0.0669 0.7662 0.6068 0.046 Uiso 1 1 calc R . .
H26B H -0.0720 0.8623 0.6362 0.046 Uiso 1 1 calc R . .
C27 C -0.08729(13) 0.6250(5) 0.64904(14) 0.0364(12) Uani 1 1 d . . .
H27A H -0.0762 0.6857 0.6719 0.044 Uiso 1 1 calc R A .
H27B H -0.0683 0.5722 0.6481 0.044 Uiso 1 1 calc R . .
C28 C -0.11289(13) 0.5279(5) 0.65156(13) 0.0345(12) Uani 1 1 d . A .
H28A H -0.1008 0.4760 0.6760 0.041 Uiso 1 1 calc R . .
H28B H -0.1328 0.5801 0.6506 0.041 Uiso 1 1 calc R . .
C29 C -0.14978(14) 0.3363(5) 0.61983(14) 0.0379(13) Uani 1 1 d . . .
H29A H -0.1707 0.3833 0.6182 0.046 Uiso 1 1 calc R A .
H29B H -0.1380 0.2821 0.6439 0.046 Uiso 1 1 calc R . .
C30 C -0.16126(15) 0.2431(5) 0.58609(15) 0.0404(13) Uani 1 1 d . A .
H30A H -0.1402 0.2048 0.5861 0.048 Uiso 1 1 calc R . .
H30B H -0.1752 0.1654 0.5876 0.048 Uiso 1 1 calc R . .
C31 C -0.05358(11) 0.2476(5) 0.57683(13) 0.0240(10) Uani 1 1 d . A .
C32 C -0.06498(13) 0.2817(5) 0.60265(14) 0.0329(12) Uani 1 1 d . . .
H32 H -0.0815 0.3549 0.5964 0.039 Uiso 1 1 calc R A .
C33 C -0.05299(14) 0.2123(5) 0.63712(14) 0.0384(13) Uani 1 1 d . A .
H33 H -0.0610 0.2380 0.6543 0.046 Uiso 1 1 calc R . .
C34 C -0.02944(13) 0.1063(5) 0.64601(14) 0.0352(12) Uani 1 1 d . . .
C37 C -0.10320(12) 0.2432(4) 0.48471(13) 0.0258(11) Uani 1 1 d . A .
C38 C -0.09230(14) 0.1337(5) 0.47051(14) 0.0381(13) Uani 1 1 d . . .
H38 H -0.0677 0.1152 0.4815 0.046 Uiso 1 1 calc R A .
C39 C -0.11676(16) 0.0511(6) 0.44059(15) 0.0449(14) Uani 1 1 d . A .
H39 H -0.1089 -0.0236 0.4315 0.054 Uiso 1 1 calc R . .
C40 C -0.15218(15) 0.0787(5) 0.42440(14) 0.0414(13) Uani 1 1 d . . .
C5SA C 0.1998(11) 0.288(4) 0.6959(13) 0.067(11) Uiso 0.175(4) 1 d P B 2
H5S1 H 0.2085 0.3815 0.7061 0.081 Uiso 0.175(4) 1 calc PR B 2
H5S2 H 0.1876 0.2912 0.6675 0.081 Uiso 0.175(4) 1 calc PR B 2
C41 C -0.16401(14) 0.1859(5) 0.43688(14) 0.0370(13) Uani 1 1 d . A .
H41 H -0.1887 0.2050 0.4251 0.044 Uiso 1 1 calc R . .
C42 C -0.13963(13) 0.2667(5) 0.46699(13) 0.0303(11) Uani 1 1 d . . .
H42 H -0.1480 0.3404 0.4759 0.036 Uiso 1 1 calc R A .
C43 C -0.04966(12) 0.5256(5) 0.53027(12) 0.0251(10) Uani 1 1 d . A .
C44 C -0.01746(12) 0.5402(5) 0.53123(13) 0.0307(11) Uani 1 1 d . . .
H44 H -0.0054 0.4591 0.5308 0.037 Uiso 1 1 calc R A .
C45 C -0.00201(14) 0.6669(5) 0.53271(14) 0.0371(12) Uani 1 1 d . A .
H45 H 0.0200 0.6729 0.5332 0.045 Uiso 1 1 calc R . .
C46 C -0.01958(13) 0.7833(5) 0.53342(13) 0.0323(12) Uani 1 1 d . . .
C47 C -0.05138(13) 0.7785(5) 0.53259(13) 0.0335(12) Uani 1 1 d . A .
H47 H -0.0630 0.8605 0.5331 0.040 Uiso 1 1 calc R . .
C48 C -0.06602(12) 0.6493(5) 0.53094(12) 0.0268(10) Uani 1 1 d . . .
H48 H -0.0881 0.6448 0.5302 0.032 Uiso 1 1 calc R A .
C49 C 0.0675(3) 0.0445(12) 0.6187(3) 0.042(3) Uiso 0.825(4) 1 d P B 1
H49A H 0.0486 -0.0251 0.6115 0.051 Uiso 0.825(4) 1 calc PR B 1
H49B H 0.0894 -0.0043 0.6238 0.051 Uiso 0.825(4) 1 calc PR B 1
C50 C 0.05708(16) 0.1406(7) 0.58702(18) 0.0361(15) Uiso 0.825(4) 1 d P B 1
H50A H 0.0510 0.0893 0.5632 0.043 Uiso 0.825(4) 1 calc PR B 1
H50B H 0.0359 0.1935 0.5826 0.043 Uiso 0.825(4) 1 calc PR B 1
C51 C 0.0786(2) 0.3303(8) 0.5682(2) 0.042(2) Uiso 0.825(4) 1 d P B 1
H51A H 0.0569 0.3810 0.5629 0.051 Uiso 0.825(4) 1 calc PR B 1
H51B H 0.0735 0.2821 0.5443 0.051 Uiso 0.825(4) 1 calc PR B 1
C52 C 0.10632(17) 0.4276(7) 0.57770(18) 0.0385(15) Uiso 0.825(4) 1 d P B 1
H52A H 0.1278 0.3786 0.5816 0.046 Uiso 0.825(4) 1 calc PR B 1
H52B H 0.0990 0.4927 0.5561 0.046 Uiso 0.825(4) 1 calc PR B 1
C53 C 0.1417(2) 0.6018(8) 0.6211(2) 0.0430(17) Uiso 0.825(4) 1 d P B 1
H53A H 0.1346 0.6659 0.5993 0.052 Uiso 0.825(4) 1 calc PR B 1
H53B H 0.1639 0.5550 0.6264 0.052 Uiso 0.825(4) 1 calc PR B 1
C54 C 0.14765(19) 0.6799(8) 0.6556(2) 0.0425(17) Uiso 0.825(4) 1 d P B 1
H54A H 0.1651 0.7548 0.6613 0.051 Uiso 0.825(4) 1 calc PR B 1
H54B H 0.1251 0.7218 0.6510 0.051 Uiso 0.825(4) 1 calc PR B 1
C55 C 0.16921(19) 0.6557(8) 0.7218(2) 0.0365(18) Uiso 0.825(4) 1 d P B 1
H55A H 0.1487 0.7112 0.7181 0.044 Uiso 0.825(4) 1 calc PR B 1
H55B H 0.1897 0.7181 0.7294 0.044 Uiso 0.825(4) 1 calc PR B 1
C56 C 0.17858(17) 0.5431(7) 0.7533(2) 0.0371(15) Uiso 0.825(4) 1 d P B 1
H56A H 0.1971 0.4807 0.7547 0.045 Uiso 0.825(4) 1 calc PR B 1
H56B H 0.1877 0.5873 0.7787 0.045 Uiso 0.825(4) 1 calc PR B 1
C57 C 0.1545(2) 0.3707(8) 0.7734(2) 0.047(2) Uiso 0.825(4) 1 d P B 1
H57A H 0.1609 0.4199 0.7976 0.056 Uiso 0.825(4) 1 calc PR B 1
H57B H 0.1745 0.3098 0.7780 0.056 Uiso 0.825(4) 1 calc PR B 1
C58 C 0.12118(19) 0.2865(8) 0.7606(2) 0.0481(18) Uiso 0.825(4) 1 d P B 1
H58A H 0.1240 0.2271 0.7820 0.058 Uiso 0.825(4) 1 calc PR B 1
H58B H 0.1007 0.3485 0.7532 0.058 Uiso 0.825(4) 1 calc PR B 1
C59 C 0.08615(18) 0.1109(7) 0.71688(19) 0.0403(16) Uiso 0.825(4) 1 d P B 1
H59A H 0.0639 0.1631 0.7084 0.048 Uiso 0.825(4) 1 calc PR B 1
H59B H 0.0902 0.0506 0.7386 0.048 Uiso 0.825(4) 1 calc PR B 1
C60 C 0.08323(18) 0.0260(7) 0.68464(18) 0.0401(16) Uiso 0.825(4) 1 d P B 1
H60A H 0.1062 -0.0194 0.6924 0.048 Uiso 0.825(4) 1 calc PR B 1
H60B H 0.0650 -0.0466 0.6778 0.048 Uiso 0.825(4) 1 calc PR B 1
O10A O 0.1478(7) 0.601(3) 0.6633(9) 0.063(7) Uiso 0.175(4) 1 d P B 2
C56A C 0.1768(9) 0.614(4) 0.7344(10) 0.037(8) Uiso 0.175(4) 1 d P B 2
H56C H 0.1870 0.6798 0.7555 0.044 Uiso 0.175(4) 1 d PR B 2
H56D H 0.1951 0.5508 0.7371 0.044 Uiso 0.175(4) 1 d PR B 2
C2X C -0.0213(4) 0.2737(18) 0.7423(5) 0.062(5) Uiso 0.50 1 d P . 1
C53A C 0.1179(14) 0.530(6) 0.5933(17) 0.103(16) Uiso 0.175(4) 1 d P B 2
H53C H 0.1055 0.5642 0.5665 0.124 Uiso 0.175(4) 1 calc PR B 2
H53D H 0.1398 0.4826 0.5978 0.124 Uiso 0.175(4) 1 calc PR B 2
O1SA O 0.0567(5) 0.4896(19) 0.6474(6) 0.020(4) Uiso 0.175(4) 1 d P B 2
C3SA C 0.0107(10) 0.654(4) 0.6381(11) 0.036(10) Uiso 0.175(4) 1 d P B 2
H3S1 H 0.0095 0.7319 0.6532 0.043 Uiso 0.175(4) 1 calc PR B 2
H3S2 H -0.0079 0.6664 0.6108 0.043 Uiso 0.175(4) 1 calc PR B 2
C54A C 0.1273(10) 0.645(4) 0.6191(10) 0.051(9) Uiso 0.175(4) 1 d P B 2
H54C H 0.1054 0.6956 0.6134 0.062 Uiso 0.175(4) 1 calc PR B 2
H54D H 0.1425 0.7090 0.6145 0.062 Uiso 0.175(4) 1 calc PR B 2
C1SA C 0.0297(10) 0.432(4) 0.6580(12) 0.054(10) Uiso 0.175(4) 1 d P B 2
H1S1 H 0.0184 0.3495 0.6421 0.065 Uiso 0.175(4) 1 calc PR B 2
H1S2 H 0.0428 0.4026 0.6852 0.065 Uiso 0.175(4) 1 calc PR B 2
C4SA C 0.0484(10) 0.645(4) 0.6422(11) 0.019(9) Uiso 0.175(4) 1 d P B 2
H4S1 H 0.0479 0.6805 0.6188 0.022 Uiso 0.175(4) 1 calc PR B 2
H4S2 H 0.0661 0.6981 0.6647 0.022 Uiso 0.175(4) 1 calc PR B 2
C50A C 0.0740(10) 0.033(4) 0.6257(12) 0.022(11) Uiso 0.175(4) 1 d P B 2
H50C H 0.0484 0.0456 0.6166 0.026 Uiso 0.175(4) 1 calc PR B 2
H50D H 0.0763 -0.0483 0.6123 0.026 Uiso 0.175(4) 1 calc PR B 2
C58A C 0.1426(8) 0.394(3) 0.7717(7) 0.016(6) Uiso 0.175(4) 1 d P B 2
H58C H 0.1508 0.3647 0.7985 0.019 Uiso 0.175(4) 1 calc PR B 2
H58D H 0.1197 0.4436 0.7619 0.019 Uiso 0.175(4) 1 calc PR B 2
C2SA C 0.0053(9) 0.517(3) 0.6535(10) 0.036(8) Uiso 0.175(4) 1 d P B 2
H2S1 H 0.0064 0.5320 0.6783 0.043 Uiso 0.175(4) 1 calc PR B 2
H2S2 H -0.0183 0.4779 0.6351 0.043 Uiso 0.175(4) 1 calc PR B 2
C3X C -0.0377(3) 0.3802(12) 0.7324(3) 0.042(3) Uiso 0.50 1 d P C 1
O9A O 0.0961(7) 0.436(3) 0.5978(7) 0.062(7) Uiso 0.175(4) 1 d P B 2
O7A O 0.0946(6) 0.118(3) 0.6870(7) 0.055(6) Uiso 0.175(4) 1 d P B 2
O11A O 0.1529(6) 0.557(2) 0.7327(6) 0.049(6) Uiso 0.175(4) 1 d P B 2
O12A O 0.1384(6) 0.280(2) 0.7487(6) 0.048(6) Uiso 0.175(4) 1 d P B 2
C49A C 0.0910(10) 0.006(4) 0.6637(11) 0.060(10) Uiso 0.175(4) 1 d P B 2
H49C H 0.1150 -0.0294 0.6715 0.072 Uiso 0.175(4) 1 calc PR B 2
H49D H 0.0780 -0.0678 0.6684 0.072 Uiso 0.175(4) 1 calc PR B 2
O1S O 0.05847(13) 0.4946(5) 0.66183(15) 0.0404(13) Uiso 0.825(4) 1 d P B 1
O2S O 0.1738(2) 0.2049(9) 0.6923(2) 0.107(3) Uiso 0.825(4) 1 d P B 1
C4S C 0.0551(3) 0.6269(11) 0.6471(3) 0.049(4) Uiso 0.825(4) 1 d P B 1
H4S3 H 0.0564 0.6245 0.6233 0.059 Uiso 0.825(4) 1 calc PR B 1
H4S4 H 0.0745 0.6866 0.6660 0.059 Uiso 0.825(4) 1 calc PR B 1
C5S C 0.1938(2) 0.2351(10) 0.6738(3) 0.079(3) Uiso 0.825(4) 1 d P B 1
H5S3 H 0.2009 0.3333 0.6775 0.095 Uiso 0.825(4) 1 calc PR B 1
H5S4 H 0.1793 0.2170 0.6458 0.095 Uiso 0.825(4) 1 calc PR B 1
C6S C 0.2254(2) 0.1468(10) 0.6907(3) 0.076(3) Uiso 0.825(4) 1 d P B 1
H6S1 H 0.2473 0.2023 0.7052 0.092 Uiso 0.825(4) 1 calc PR B 1
H6S2 H 0.2269 0.0934 0.6707 0.092 Uiso 0.825(4) 1 calc PR B 1
C7S C 0.2202(3) 0.0533(12) 0.7171(3) 0.090(3) Uiso 0.825(4) 1 d P B 1
H7S3 H 0.2199 -0.0440 0.7095 0.108 Uiso 0.825(4) 1 calc PR B 1
H7S4 H 0.2399 0.0650 0.7438 0.108 Uiso 0.825(4) 1 calc PR B 1
C8S C 0.1869(3) 0.0869(13) 0.7148(4) 0.124(4) Uiso 0.825(4) 1 d P B 1
H8S3 H 0.1699 0.0098 0.7031 0.149 Uiso 0.825(4) 1 calc PR B 1
H8S4 H 0.1906 0.1042 0.7408 0.149 Uiso 0.825(4) 1 calc PR B 1
C1S C 0.02294(17) 0.4358(7) 0.6383(2) 0.0390(17) Uiso 0.825(4) 1 d P B 1
H1S3 H 0.0201 0.3496 0.6497 0.047 Uiso 0.825(4) 1 calc PR B 1
H1S4 H 0.0177 0.4171 0.6118 0.047 Uiso 0.825(4) 1 calc PR B 1
C2S C -0.00060(18) 0.5513(7) 0.6392(2) 0.0335(16) Uiso 0.825(4) 1 d P B 1
H2S3 H -0.0023 0.5461 0.6628 0.040 Uiso 0.825(4) 1 calc PR B 1
H2S4 H -0.0248 0.5468 0.6165 0.040 Uiso 0.825(4) 1 calc PR B 1
C3S C 0.0188(2) 0.6831(8) 0.6388(2) 0.035(2) Uiso 0.825(4) 1 d P B 1
H3S3 H 0.0214 0.7488 0.6589 0.042 Uiso 0.825(4) 1 calc PR B 1
H3S4 H 0.0061 0.7292 0.6134 0.042 Uiso 0.825(4) 1 calc PR B 1
C4SI C -0.03022(12) 0.1373(4) 0.58720(14) 0.0280(11) Uani 1 1 d . . .
H4SI H -0.0222 0.1097 0.5702 0.034 Uiso 1 1 calc R A .
C5SI C -0.01821(12) 0.0661(5) 0.62133(14) 0.0345(12) Uani 1 1 d . A .
H5SI H -0.0024 -0.0096 0.6275 0.041 Uiso 1 1 calc R . .
H1SI H -0.1855(12) 0.773(5) 0.6831(14) 0.050 Uiso 1 1 d . . .
H2SI H -0.1631(12) 0.983(5) 0.6367(14) 0.050 Uiso 1 1 d . . .
H3SI H -0.0382(12) 0.274(5) 0.5254(14) 0.050 Uiso 1 1 d . . .
C1X C -0.0144(5) 0.2684(19) 0.7574(5) 0.073(6) Uiso 0.50 1 d P . 1
C5X C -0.0251(4) 0.4190(18) 0.7525(5) 0.081(5) Uiso 0.50 1 d P . 1
C6X C -0.0141(3) 0.4853(14) 0.7374(4) 0.069(4) Uiso 0.50 1 d P . 1
C59A C 0.1150(11) 0.196(4) 0.7530(13) 0.070(11) Uiso 0.175(4) 1 d P B 2
H59C H 0.0924 0.2448 0.7451 0.084 Uiso 0.175(4) 1 calc PR B 2
H59D H 0.1254 0.1656 0.7800 0.084 Uiso 0.175(4) 1 calc PR B 2
C51A C 0.0661(10) 0.233(4) 0.5810(11) 0.051(9) Uiso 0.175(4) 1 d P B 2
H51C H 0.0617 0.1661 0.5605 0.062 Uiso 0.175(4) 1 calc PR B 2
H51D H 0.0431 0.2396 0.5805 0.062 Uiso 0.175(4) 1 calc PR B 2
C60A C 0.1094(9) 0.075(3) 0.7267(9) 0.042(8) Uiso 0.175(4) 1 d P B 2
H60C H 0.1324 0.0285 0.7354 0.050 Uiso 0.175(4) 1 calc PR B 2
H60D H 0.0932 0.0081 0.7285 0.050 Uiso 0.175(4) 1 calc PR B 2
O8A O 0.0870(6) 0.157(2) 0.6145(6) 0.049(6) Uiso 0.175(4) 1 d P B 2
C55A C 0.1553(11) 0.705(4) 0.6864(12) 0.073(12) Uiso 0.175(4) 1 d P B 2
H55C H 0.1337 0.7554 0.6815 0.088 Uiso 0.175(4) 1 calc PR B 2
H55D H 0.1719 0.7698 0.6845 0.088 Uiso 0.175(4) 1 calc PR B 2
C52A C 0.0681(7) 0.352(3) 0.5663(7) 0.012(6) Uiso 0.175(4) 1 d P B 2
H52C H 0.0450 0.4009 0.5549 0.014 Uiso 0.175(4) 1 calc PR B 2
H52D H 0.0741 0.3368 0.5460 0.014 Uiso 0.175(4) 1 calc PR B 2
C57A C 0.1710(12) 0.491(5) 0.7703(13) 0.077(12) Uiso 0.175(4) 1 d P B 2
H57C H 0.1798 0.5604 0.7910 0.093 Uiso 0.175(4) 1 calc PR B 2
H57D H 0.1914 0.4358 0.7733 0.093 Uiso 0.175(4) 1 calc PR B 2
C6SA C 0.2303(9) 0.186(3) 0.7116(10) 0.045(8) Uiso 0.175(4) 1 d P B 2
H6S3 H 0.2295 0.1358 0.6898 0.054 Uiso 0.175(4) 1 calc PR B 2
H6S4 H 0.2529 0.2382 0.7247 0.054 Uiso 0.175(4) 1 calc PR B 2

loop_
_atom_site_aniso_label
_atom_site_aniso_U_11
_atom_site_aniso_U_22
_atom_site_aniso_U_33
_atom_site_aniso_U_23
_atom_site_aniso_U_13
_atom_site_aniso_U_12
K1 0.0331(6) 0.0261(6) 0.0240(5) 0.0042(5) 0.0162(5) 0.0027(5)
K2 0.0294(5) 0.0186(5) 0.0300(6) -0.0003(4) 0.0159(5) -0.0010(4)
Si1 0.0383(8) 0.0381(9) 0.0259(7) 0.0032(6) 0.0138(7) -0.0096(7)
Si2 0.0296(7) 0.0238(7) 0.0294(7) 0.0030(6) 0.0194(6) 0.0046(6)
F1 0.075(3) 0.094(3) 0.094(3) -0.005(3) 0.039(3) 0.024(2)
F2 0.054(2) 0.052(2) 0.074(3) -0.0351(19) 0.015(2) -0.0053(17)
F3 0.0390(18) 0.078(2) 0.045(2) -0.0136(18) 0.0154(17) -0.0033(17)
F4 0.067(2) 0.050(2) 0.0391(19) 0.0209(16) 0.0164(18) -0.0021(17)
F5 0.076(2) 0.055(2) 0.043(2) -0.0123(17) 0.0180(19) -0.0209(19)
F6 0.061(2) 0.0320(17) 0.064(2) -0.0132(15) 0.0408(19) -0.0183(15)
F7 0.027(3) 0.024(3) 0.028(3) 0.002(2) 0.017(2) 0.004(2)
O1 0.043(2) 0.0202(17) 0.039(2) -0.0037(15) 0.0253(18) -0.0041(15)
O2 0.0263(17) 0.0303(19) 0.0328(19) -0.0020(16) 0.0112(16) 0.0006(15)
O3 0.039(2) 0.0268(19) 0.033(2) 0.0036(16) 0.0158(17) 0.0000(16)
O4 0.0300(18) 0.0175(17) 0.041(2) -0.0004(15) 0.0165(17) 0.0000(14)
O5 0.0352(19) 0.0305(19) 0.036(2) -0.0033(16) 0.0195(17) -0.0051(16)
O6 0.041(2) 0.0276(18) 0.0348(19) -0.0020(16) 0.0245(17) -0.0042(16)
C1 0.038(3) 0.044(3) 0.019(3) 0.001(2) 0.006(2) -0.006(3)
C2 0.066(4) 0.066(4) 0.061(4) 0.022(3) 0.040(4) 0.009(4)
C3 0.069(5) 0.091(6) 0.081(5) 0.020(4) 0.055(4) 0.016(4)
C4 0.046(4) 0.070(5) 0.052(4) -0.005(4) 0.017(3) 0.013(3)
C5 0.053(4) 0.043(4) 0.049(4) -0.004(3) 0.015(3) -0.007(3)
C6 0.044(3) 0.044(3) 0.036(3) -0.003(3) 0.015(3) -0.005(3)
C7 0.028(3) 0.026(3) 0.040(3) 0.003(2) 0.014(2) -0.001(2)
C8 0.037(3) 0.034(3) 0.048(3) 0.006(3) 0.014(3) -0.002(3)
C9 0.039(3) 0.024(3) 0.070(4) -0.006(3) 0.015(3) -0.008(3)
C10 0.032(3) 0.038(3) 0.049(4) -0.016(3) 0.006(3) 0.007(3)
C11 0.027(3) 0.039(3) 0.039(3) -0.013(3) 0.013(3) 0.005(2)
C12 0.021(2) 0.033(3) 0.039(3) -0.003(2) 0.011(2) 0.002(2)
C13 0.039(3) 0.041(3) 0.025(3) -0.008(2) 0.017(2) -0.009(3)
C14 0.036(3) 0.057(4) 0.028(3) -0.004(3) 0.014(3) -0.011(3)
C15 0.042(3) 0.052(4) 0.027(3) -0.001(3) 0.011(3) -0.002(3)
C16 0.038(3) 0.051(4) 0.035(3) -0.018(3) 0.019(3) -0.005(3)
C17 0.044(3) 0.047(3) 0.048(3) -0.025(3) 0.034(3) -0.018(3)
C18 0.051(3) 0.033(3) 0.030(3) -0.013(2) 0.026(3) -0.012(3)
C19 0.045(3) 0.025(3) 0.056(4) -0.015(3) 0.034(3) -0.013(2)
C20 0.037(3) 0.033(3) 0.053(4) -0.020(3) 0.025(3) -0.016(2)
C21 0.040(3) 0.038(3) 0.036(3) -0.009(3) 0.009(3) 0.006(3)
C22 0.052(3) 0.039(3) 0.033(3) 0.008(3) 0.016(3) 0.015(3)
C23 0.042(3) 0.037(3) 0.043(3) 0.015(3) 0.017(3) 0.001(3)
C24 0.042(3) 0.024(3) 0.068(4) 0.014(3) 0.026(3) 0.005(3)
C25 0.045(3) 0.028(3) 0.059(4) -0.016(3) 0.036(3) -0.014(3)
C26 0.037(3) 0.041(3) 0.041(3) -0.017(3) 0.023(3) -0.020(3)
C27 0.032(3) 0.040(3) 0.035(3) -0.017(3) 0.016(3) -0.006(2)
C28 0.041(3) 0.041(3) 0.023(3) 0.000(2) 0.017(2) 0.008(2)
C29 0.053(3) 0.034(3) 0.039(3) 0.004(2) 0.032(3) -0.002(3)
C30 0.055(3) 0.022(3) 0.055(4) 0.003(3) 0.035(3) -0.004(3)
C31 0.023(2) 0.024(3) 0.026(3) -0.002(2) 0.012(2) -0.004(2)
C32 0.035(3) 0.033(3) 0.036(3) -0.002(2) 0.022(3) 0.000(2)
C33 0.049(3) 0.043(3) 0.029(3) 0.004(3) 0.024(3) 0.002(3)
C34 0.039(3) 0.030(3) 0.029(3) 0.010(2) 0.011(3) -0.007(2)
C37 0.038(3) 0.021(2) 0.027(3) 0.007(2) 0.023(2) 0.003(2)
C38 0.046(3) 0.034(3) 0.041(3) -0.006(3) 0.027(3) 0.005(3)
C39 0.066(4) 0.036(3) 0.038(3) -0.008(3) 0.030(3) 0.002(3)
C40 0.056(4) 0.035(3) 0.025(3) -0.005(2) 0.014(3) -0.014(3)
C41 0.043(3) 0.038(3) 0.034(3) 0.010(2) 0.022(3) -0.005(3)
C42 0.039(3) 0.028(3) 0.032(3) 0.004(2) 0.023(3) 0.002(2)
C43 0.031(3) 0.028(3) 0.020(2) 0.004(2) 0.016(2) 0.006(2)
C44 0.038(3) 0.030(3) 0.030(3) 0.001(2) 0.021(2) 0.009(2)
C45 0.041(3) 0.037(3) 0.039(3) -0.005(2) 0.024(3) -0.005(3)
C46 0.044(3) 0.026(3) 0.028(3) -0.004(2) 0.018(3) -0.010(2)
C47 0.041(3) 0.031(3) 0.031(3) -0.002(2) 0.020(3) 0.002(2)
C48 0.031(3) 0.026(3) 0.025(2) 0.002(2) 0.016(2) 0.002(2)
C4SI 0.026(3) 0.019(2) 0.038(3) 0.000(2) 0.015(2) -0.001(2)
C5SI 0.027(3) 0.024(3) 0.043(3) 0.010(2) 0.011(3) 0.003(2)

loop_
_atom_type_symbol
_atom_type_description
_atom_type_scat_dispersion_real
_atom_type_scat_dispersion_imag
_atom_type_scat_source
C C 0.0033 0.0016 'International Tables Vol C Tables 4.2.6.8 and 6.1.1.4'
O O 0.0106 0.0060 'International Tables Vol C Tables 4.2.6.8 and 6.1.1.4'
H H 0.0000 0.0000 'International Tables Vol C Tables 4.2.6.8 and 6.1.1.4'
F F 0.0171 0.0103 'International Tables Vol C Tables 4.2.6.8 and 6.1.1.4'
Si Si 0.0817 0.0704 'International Tables Vol C Tables 4.2.6.8 and 6.1.1.4'
K K 0.2009 0.2494 'International Tables Vol C Tables 4.2.6.8 and 6.1.1.4'

loop_
_geom_angle_atom_site_label_1
_geom_angle_atom_site_label_2
_geom_angle_atom_site_label_3
_geom_angle
_geom_angle_site_symmetry_1
_geom_angle_site_symmetry_3
_geom_angle_publ_flag
O1SA K1 O2S 177.1(5) . . ?
O1SA K1 O7A 96.9(6) . . ?
O2S K1 O7A 81.3(5) . . ?
O1SA K1 O1S 11.6(4) . . ?
O2S K1 O1S 169.6(2) . . ?
O7A K1 O1S 93.1(5) . . ?
O1SA K1 O8A 95.3(6) . . ?
O2S K1 O8A 81.9(5) . . ?
O7A K1 O8A 62.3(7) . . ?
O1S K1 O8A 103.4(5) . . ?
O1SA K1 O9A 75.1(7) . . ?
O2S K1 O9A 104.0(5) . . ?
O7A K1 O9A 123.5(8) . . ?
O1S K1 O9A 86.3(5) . . ?
O8A K1 O9A 63.0(8) . . ?
O1SA K1 O12 98.1(4) . . ?
O2S K1 O12 81.70(19) . . ?
O7A K1 O12 36.1(5) . . ?
O1S K1 O12 88.64(14) . . ?
O8A K1 O12 98.2(5) . . ?
O9A K1 O12 158.6(6) . . ?
O1SA K1 O11 93.1(4) . . ?
O2S K1 O11 89.4(2) . . ?
O7A K1 O11 97.8(5) . . ?
O1S K1 O11 82.68(14) . . ?
O8A K1 O11 159.2(5) . . ?
O9A K1 O11 137.8(6) . . ?
O12 K1 O11 61.71(13) . . ?
O1SA K1 O2SA 168.6(6) . . ?
O2S K1 O2SA 14.2(4) . . ?
O7A K1 O2SA 91.0(6) . . ?
O1S K1 O2SA 160.2(4) . . ?
O8A K1 O2SA 95.6(6) . . ?
O9A K1 O2SA 107.4(6) . . ?
O12 K1 O2SA 83.3(4) . . ?
O11 K1 O2SA 77.6(4) . . ?
O1SA K1 O9 80.4(4) . . ?
O2S K1 O9 99.74(19) . . ?
O7A K1 O9 143.1(5) . . ?
O1S K1 O9 89.98(14) . . ?
O8A K1 O9 81.1(5) . . ?
O9A K1 O9 20.1(6) . . ?
O12 K1 O9 178.29(13) . . ?
O11 K1 O9 119.11(13) . . ?
O2SA K1 O9 98.3(4) . . ?
O1SA K1 O7 85.8(4) . . ?
O2S K1 O7 91.6(2) . . ?
O7A K1 O7 25.5(5) . . ?
O1S K1 O7 86.89(13) . . ?
O8A K1 O7 40.7(5) . . ?
O9A K1 O7 98.4(6) . . ?
O12 K1 O7 60.55(12) . . ?
O11 K1 O7 121.41(12) . . ?
O2SA K1 O7 104.6(4) . . ?
O9 K1 O7 118.36(13) . . ?
O1SA K1 O10 97.0(4) . . ?
O2S K1 O10 85.5(2) . . ?
O7A K1 O10 155.1(5) . . ?
O1S K1 O10 96.37(14) . . ?
O8A K1 O10 136.3(5) . . ?
O9A K1 O10 80.2(6) . . ?
O12 K1 O10 121.05(13) . . ?
O11 K1 O10 60.87(13) . . ?
O2SA K1 O10 72.8(4) . . ?
O9 K1 O10 60.13(13) . . ?
O7 K1 O10 176.33(11) . . ?
F7 K2 O5 107.33(13) . . ?
F7 K2 O2 83.48(12) . . ?
O5 K2 O2 169.11(10) . . ?
F7 K2 O4 98.30(12) . . ?
O5 K2 O4 59.73(9) . . ?
O2 K2 O4 118.45(10) . . ?
F7 K2 O1 94.71(12) . . ?
O5 K2 O1 118.39(10) . . ?
O2 K2 O1 60.56(9) . . ?
O4 K2 O1 166.76(9) . . ?
F7 K2 O6 97.07(12) . . ?
O5 K2 O6 59.93(9) . . ?
O2 K2 O6 121.12(10) . . ?
O4 K2 O6 119.62(10) . . ?
O1 K2 O6 60.74(10) . . ?
F7 K2 O3 98.16(12) . . ?
O5 K2 O3 116.62(10) . . ?
O2 K2 O3 59.10(10) . . ?
O4 K2 O3 59.80(10) . . ?
O1 K2 O3 115.90(10) . . ?
O6 K2 O3 164.65(9) . . ?
F7 K2 C11 168.05(14) . . ?
O5 K2 C11 84.47(11) . . ?
O2 K2 C11 84.68(11) . . ?
O4 K2 C11 85.90(11) . . ?
O1 K2 C11 80.86(12) . . ?
O6 K2 C11 90.46(12) . . ?
O3 K2 C11 74.21(12) . . ?
F7 K2 C19 79.91(13) . . ?
O5 K2 C19 139.45(11) . . ?
O2 K2 C19 42.15(11) . . ?
O4 K2 C19 160.55(12) . . ?
O1 K2 C19 22.60(10) . . ?
O6 K2 C19 79.73(11) . . ?
O3 K2 C19 101.08(12) . . ?
C11 K2 C19 92.38(12) . . ?
C7 Si1 C1 113.4(2) . . ?
C7 Si1 C13 120.8(2) . . ?
C1 Si1 C13 125.8(2) . . ?
F7 Si2 C31 90.2(2) . . ?
F7 Si2 C43 89.7(2) . . ?
C31 Si2 C43 119.76(19) . . ?
F7 Si2 C37 89.7(2) . . ?
C31 Si2 C37 113.16(19) . . ?
C43 Si2 C37 127.08(19) . . ?
Si2 F7 K2 170.8(3) . . ?
C19 O1 C30 111.1(4) . . ?
C19 O1 K2 108.2(2) . . ?
C30 O1 K2 112.1(3) . . ?
C20 O2 C21 113.0(4) . . ?
C20 O2 K2 117.9(3) . . ?
C21 O2 K2 119.8(3) . . ?
C22 O3 C23 111.7(4) . . ?
C22 O3 K2 113.4(3) . . ?
C23 O3 K2 113.5(3) . . ?
C24 O4 C25 112.6(4) . . ?
C24 O4 K2 117.0(3) . . ?
C25 O4 K2 117.4(3) . . ?
C27 O5 C26 112.3(4) . . ?
C27 O5 K2 115.3(3) . . ?
C26 O5 K2 114.2(3) . . ?
C29 O6 C28 112.5(3) . . ?
C29 O6 K2 114.8(3) . . ?
C28 O6 K2 115.8(3) . . ?
C49 O7 C60 115.2(6) . . ?
C49 O7 K1 115.0(5) . . ?
C60 O7 K1 113.1(4) . . ?
C51 O8 C50 114.0(5) . . ?
C51 O8 K1 112.0(4) . . ?
C50 O8 K1 114.1(3) . . ?
C53 O9 C52 112.2(5) . . ?
C53 O9 K1 117.9(4) . . ?
C52 O9 K1 116.4(4) . . ?
C55 O10 C54 110.6(5) . . ?
C55 O10 K1 115.1(4) . . ?
C54 O10 K1 112.0(4) . . ?
C56 O11 C57 109.7(5) . . ?
C56 O11 K1 113.5(3) . . ?
C57 O11 K1 114.1(4) . . ?
C58 O12 C59 113.1(5) . . ?
C58 O12 K1 113.1(4) . . ?
C59 O12 K1 115.6(4) . . ?
C5SA O2SA C8SA 101(3) . . ?
C5SA O2SA K1 120(3) . . ?
C8SA O2SA K1 137.3(16) . . ?
C6 C1 C2 115.3(5) . . ?
C6 C1 Si1 122.8(4) . . ?
C2 C1 Si1 121.6(4) . . ?
C3 C2 C1 122.6(6) . . ?
C4 C3 C2 117.9(6) . . ?
C5 C4 C3 122.9(6) . . ?
C5 C4 F1 119.4(6) . . ?
C3 C4 F1 117.7(6) . . ?
C4 C5 C6 117.5(6) . . ?
C1 C6 C5 123.7(5) . . ?
C12 C7 C8 115.5(5) . . ?
C12 C7 Si1 122.3(4) . . ?
C8 C7 Si1 122.0(4) . . ?
C9 C8 C7 123.2(5) . . ?
C10 C9 C8 118.1(5) . . ?
C11 C10 F2 119.4(5) . . ?
C11 C10 C9 122.2(5) . . ?
F2 C10 C9 118.4(5) . . ?
C10 C11 C12 118.2(5) . . ?
C10 C11 K2 107.9(3) . . ?
C12 C11 K2 97.7(3) . . ?
O2SA C8SA C7SA 119(3) . . ?
C11 C12 C7 122.9(5) . . ?
C18 C13 C14 115.7(5) . . ?
C18 C13 Si1 123.1(4) . . ?
C14 C13 Si1 121.2(4) . . ?
C15 C14 C13 123.1(5) . . ?
C6SA C7SA C8SA 87(3) . . ?
C16 C15 C14 117.7(5) . . ?
C15 C16 C17 122.7(5) . . ?
C15 C16 F3 118.1(5) . . ?
C17 C16 F3 119.2(5) . . ?
C16 C17 C18 118.4(5) . . ?
C13 C18 C17 122.4(5) . . ?
O1 C19 C20 109.4(4) . . ?
O1 C19 K2 49.20(19) . . ?
C20 C19 K2 83.7(3) . . ?
O2 C20 C19 108.2(4) . . ?
O2 C21 C22 107.9(4) . . ?
O3 C22 C21 109.3(4) . . ?
O3 C23 C24 109.0(4) . . ?
O4 C24 C23 109.4(4) . . ?
O4 C25 C26 109.0(4) . . ?
O5 C26 C25 107.8(4) . . ?
O5 C27 C28 108.3(4) . . ?
O6 C28 C27 107.8(3) . . ?
O6 C29 C30 108.6(4) . . ?
O1 C30 C29 108.9(4) . . ?
C4SI C31 C32 116.1(4) . . ?
C4SI C31 Si2 120.6(3) . . ?
C32 C31 Si2 123.3(3) . . ?
C33 C32 C31 122.2(5) . . ?
C34 C33 C32 118.9(4) . . ?
F4 C34 C5SI 119.0(4) . . ?
F4 C34 C33 119.6(4) . . ?
C5SI C34 C33 121.3(4) . . ?
C42 C37 C38 116.6(4) . . ?
C42 C37 Si2 123.0(3) . . ?
C38 C37 Si2 120.1(4) . . ?
C39 C38 C37 121.4(5) . . ?
C40 C39 C38 119.3(5) . . ?
F5 C40 C41 119.6(5) . . ?
F5 C40 C39 119.1(5) . . ?
C41 C40 C39 121.3(5) . . ?
O2SA C5SA C6SA 105(4) . . ?
C40 C41 C42 119.2(5) . . ?
C41 C42 C37 122.1(4) . . ?
C44 C43 C48 115.3(4) . . ?
C44 C43 Si2 120.7(3) . . ?
C48 C43 Si2 123.9(3) . . ?
C45 C44 C43 123.5(4) . . ?
C46 C45 C44 117.7(4) . . ?
F6 C46 C47 118.7(4) . . ?
F6 C46 C45 118.7(4) . . ?
C47 C46 C45 122.7(5) . . ?
C46 C47 C48 117.8(4) . . ?
C47 C48 C43 123.0(4) . . ?
O7 C49 C50 111.5(8) . . ?
O8 C50 C49 109.0(6) . . ?
O8 C51 C52 114.9(7) . . ?
O9 C52 C51 111.4(6) . . ?
O9 C53 C54 109.1(5) . . ?
O10 C54 C53 108.2(6) . . ?
O10 C55 C56 106.7(5) . . ?
O11 C56 C55 108.3(5) . . ?
O11 C57 C58 107.7(6) . . ?
O12 C58 C57 108.8(6) . . ?
O12 C59 C60 108.5(5) . . ?
O7 C60 C59 109.0(5) . . ?
C55A O10A C54A 113(3) . . ?
C55A O10A K1 122(3) . . ?
C54A O10A K1 108.3(18) . . ?
O11A C56A C55A 101(3) . . ?
O11A C56A C57A 47(2) . . ?
C55A C56A C57A 148(3) . . ?
C1X C2X C3X 112(4) . . ?
C1X C2X C5X 82(3) . . ?
C3X C2X C5X 32.5(9) . . ?
C1X C2X C1X 90(3) . 2_556 ?
C3X C2X C1X 117.1(18) . 2_556 ?
C5X C2X C1X 106.0(16) . 2_556 ?
C1X C2X C2X 71(3) . 2_556 ?
C3X C2X C2X 119.8(10) . 2_556 ?
C5X C2X C2X 99.0(10) . 2_556 ?
C1X C2X C2X 18.8(8) 2_556 2_556 ?
O9A C53A C54A 112(4) . . ?
C1SA O1SA C4SA 103(2) . . ?
C1SA O1SA K1 117.9(17) . . ?
C4SA O1SA K1 131.7(17) . . ?
C2SA C3SA C4SA 106(3) . . ?
C53A C54A O10A 113(4) . . ?
C2SA C1SA O1SA 115(3) . . ?
O1SA C4SA C3SA 103(3) . . ?
C49A C50A O8A 115(3) . . ?
O12A C58A C57A 107(2) . . ?
C1SA C2SA C3SA 109(3) . . ?
C5X C3X C2X 94.2(19) . . ?
C5X C3X C6X 55.2(15) . . ?
C2X C3X C6X 108.0(13) . . ?
C5X C3X C1X 76.7(17) . . ?
C2X C3X C1X 19.3(11) . . ?
C6X C3X C1X 103.5(12) . . ?
C53A O9A C52A 124(3) . . ?
C53A O9A K1 118(3) . . ?
C52A O9A K1 116.1(16) . . ?
C49A O7A C60A 111(3) . . ?
C49A O7A K1 116(2) . . ?
C60A O7A K1 119.6(19) . . ?
C56A O11A C57A 99(3) . . ?
C56A O11A K1 118(2) . . ?
C57A O11A K1 111(2) . . ?
C59A O12A C58A 104(3) . . ?
C59A O12A K1 115(2) . . ?
C58A O12A K1 113.1(15) . . ?
C50A C49A O7A 115(3) . . ?
C50A C49A K1 83(2) . . ?
O7A C49A K1 43.2(15) . . ?
C4S O1S C1S 103.6(6) . . ?
C4S O1S K1 114.6(5) . . ?
C1S O1S K1 119.5(4) . . ?
C8S O2S C5S 110.6(8) . . ?
C8S O2S K1 132.0(7) . . ?
C5S O2S K1 116.8(6) . . ?
O1S C4S C3S 107.2(8) . . ?
O2S C5S C6S 108.1(8) . . ?
C5S C6S C7S 104.1(8) . . ?
C8S C7S C6S 108.9(9) . . ?
O2S C8S C7S 107.1(10) . . ?
O1S C1S C2S 101.7(5) . . ?
C1S C2S C3S 103.2(5) . . ?
C2S C3S C4S 102.3(6) . . ?
C5SI C4SI C31 122.5(4) . . ?
C34 C5SI C4SI 119.0(4) . . ?
C2X C1X C3X 49(3) . . ?
C2X C1X C5X 78(3) . . ?
C3X C1X C5X 31.2(8) . . ?
C2X C1X C2X 90(3) . 2_556 ?
C3X C1X C2X 108.8(15) . 2_556 ?
C5X C1X C2X 102.1(16) . 2_556 ?
C2X C1X C1X 71(3) . 2_556 ?
C3X C1X C1X 98.1(12) . 2_556 ?
C5X C1X C1X 101.1(9) . 2_556 ?
C2X C1X C1X 18.8(9) 2_556 2_556 ?
C3X C5X C6X 89.3(19) . . ?
C3X C5X C2X 53.3(15) . . ?
C6X C5X C2X 104.7(15) . . ?
C3X C5X C1X 72.1(17) . . ?
C6X C5X C1X 115.5(16) . . ?
C2X C5X C1X 20.1(9) . . ?
C3X C5X C6X 122(2) . 2_556 ?
C6X C5X C6X 42.6(12) . 2_556 ?
C2X C5X C6X 101.0(12) . 2_556 ?
C1X C5X C6X 97.5(12) . 2_556 ?
C6X C6X C5X 94.5(17) 2_556 . ?
C6X C6X C3X 121.3(12) 2_556 . ?
C5X C6X C3X 35.5(10) . . ?
C6X C6X C5X 42.9(10) 2_556 2_556 ?
C5X C6X C5X 107.6(16) . 2_556 ?
C3X C6X C5X 110.1(11) . 2_556 ?
O12A C59A C60A 104(3) . . ?
C52A C51A O8A 137(4) . . ?
C52A C51A K1 91(2) . . ?
O8A C51A K1 52.2(16) . . ?
O7A C60A C59A 112(3) . . ?
C51A O8A C50A 123(3) . . ?
C51A O8A K1 104(2) . . ?
C50A O8A K1 113.3(19) . . ?
O10A C55A C56A 101(3) . . ?
C51A C52A O9A 108(3) . . ?
O11A C57A C58A 106(3) . . ?
O11A C57A C56A 34.9(16) . . ?
C58A C57A C56A 141(3) . . ?
C7SA C6SA C5SA 114(4) . . ?

loop_
_geom_bond_atom_site_label_1
_geom_bond_atom_site_label_2
_geom_bond_distance
_geom_bond_site_symmetry_2
_geom_bond_publ_flag
K1 O1SA 2.620(18) . ?
K1 O2S 2.644(8) . ?
K1 O7A 2.67(2) . ?
K1 O1S 2.716(5) . ?
K1 O8A 2.73(2) . ?
K1 O9A 2.74(2) . ?
K1 O12 2.759(4) . ?
K1 O11 2.766(4) . ?
K1 O2SA 2.764(17) . ?
K1 O9 2.770(5) . ?
K1 O7 2.827(4) . ?
K1 O10 2.836(4) . ?
K2 F7 2.616(4) . ?
K2 O5 2.777(3) . ?
K2 O2 2.782(3) . ?
K2 O4 2.802(3) . ?
K2 O1 2.802(3) . ?
K2 O6 2.808(3) . ?
K2 O3 2.843(3) . ?
K2 C11 3.303(4) . ?
K2 C19 3.517(5) . ?
Si1 C7 1.928(5) . ?
Si1 C1 1.933(5) . ?
Si1 C13 1.939(5) . ?
Si2 F7 1.767(4) . ?
Si2 C31 1.923(4) . ?
Si2 C43 1.935(5) . ?
Si2 C37 1.936(5) . ?
F1 C4 1.366(7) . ?
F2 C10 1.366(6) . ?
F3 C16 1.369(6) . ?
F4 C34 1.366(5) . ?
F5 C40 1.361(6) . ?
F6 C46 1.364(5) . ?
O1 C19 1.422(5) . ?
O1 C30 1.425(6) . ?
O2 C20 1.420(5) . ?
O2 C21 1.425(6) . ?
O3 C22 1.426(6) . ?
O3 C23 1.429(6) . ?
O4 C24 1.423(6) . ?
O4 C25 1.429(6) . ?
O5 C27 1.424(6) . ?
O5 C26 1.429(5) . ?
O6 C29 1.421(5) . ?
O6 C28 1.427(5) . ?
O7 C49 1.409(11) . ?
O7 C60 1.424(7) . ?
O8 C51 1.382(9) . ?
O8 C50 1.427(8) . ?
O9 C53 1.423(8) . ?
O9 C52 1.423(8) . ?
O10 C55 1.410(8) . ?
O10 C54 1.446(9) . ?
O11 C56 1.413(8) . ?
O11 C57 1.432(8) . ?
O12 C58 1.419(8) . ?
O12 C59 1.426(7) . ?
O2SA C5SA 0.93(4) . ?
O2SA C8SA 1.25(3) . ?
C1 C6 1.377(7) . ?
C1 C2 1.395(7) . ?
C2 C3 1.387(8) . ?
C3 C4 1.364(9) . ?
C4 C5 1.349(8) . ?
C5 C6 1.390(8) . ?
C7 C12 1.396(6) . ?
C7 C8 1.398(7) . ?
C8 C9 1.377(7) . ?
C9 C10 1.376(8) . ?
C10 C11 1.364(7) . ?
C11 C12 1.389(7) . ?
C8SA C7SA 1.32(4) . ?
C13 C18 1.395(6) . ?
C13 C14 1.402(7) . ?
C14 C15 1.394(7) . ?
C7SA C6SA 1.12(4) . ?
C15 C16 1.365(7) . ?
C16 C17 1.367(7) . ?
C17 C18 1.396(7) . ?
C19 C20 1.500(7) . ?
C21 C22 1.495(7) . ?
C23 C24 1.490(7) . ?
C25 C26 1.494(7) . ?
C27 C28 1.502(7) . ?
C29 C30 1.493(7) . ?
C31 C4SI 1.388(6) . ?
C31 C32 1.399(6) . ?
C32 C33 1.387(6) . ?
C33 C34 1.367(7) . ?
C34 C5SI 1.367(7) . ?
C37 C42 1.394(6) . ?
C37 C38 1.398(6) . ?
C38 C39 1.392(7) . ?
C39 C40 1.367(7) . ?
C40 C41 1.364(7) . ?
C5SA C6SA 1.51(5) . ?
C41 C42 1.385(7) . ?
C43 C44 1.392(6) . ?
C43 C48 1.403(6) . ?
C44 C45 1.388(7) . ?
C45 C46 1.373(7) . ?
C46 C47 1.370(6) . ?
C47 C48 1.392(6) . ?
C49 C50 1.456(12) . ?
C51 C52 1.425(10) . ?
C53 C54 1.488(10) . ?
C55 C56 1.566(9) . ?
C57 C58 1.512(10) . ?
C59 C60 1.488(9) . ?
O10A C55A 1.30(5) . ?
O10A C54A 1.60(4) . ?
C56A O11A 1.15(4) . ?
C56A C55A 1.89(5) . ?
C56A C57A 1.99(5) . ?
C2X C1X 0.53(2) . ?
C2X C3X 1.204(18) . ?
C2X C5X 1.50(2) . ?
C2X C1X 1.553(13) 2_556 ?
C2X C2X 1.64(3) 2_556 ?
C53A O9A 1.40(6) . ?
C53A C54A 1.44(6) . ?
O1SA C1SA 1.54(4) . ?
O1SA C4SA 1.54(4) . ?
C3SA C2SA 1.53(5) . ?
C3SA C4SA 1.57(5) . ?
C1SA C2SA 1.28(4) . ?
C50A C49A 1.35(5) . ?
C50A O8A 1.50(5) . ?
C58A O12A 1.40(3) . ?
C58A C57A 1.58(5) . ?
C3X C5X 0.807(17) . ?
C3X C6X 1.389(17) . ?
C3X C1X 1.48(2) . ?
O9A C52A 1.48(4) . ?
O7A C49A 1.39(4) . ?
O7A C60A 1.45(4) . ?
O11A C57A 1.46(5) . ?
O12A C59A 1.38(5) . ?
O1S C4S 1.389(11) . ?
O1S C1S 1.465(8) . ?
O2S C8S 1.392(12) . ?
O2S C5S 1.434(10) . ?
C4S C3S 1.545(11) . ?
C5S C6S 1.465(12) . ?
C6S C7S 1.498(13) . ?
C7S C8S 1.444(13) . ?
C1S C2S 1.532(9) . ?
C2S C3S 1.538(10) . ?
C4SI C5SI 1.384(6) . ?
C1X C5X 1.52(2) . ?
C1X C2X 1.553(13) 2_556 ?
C1X C1X 1.64(3) 2_556 ?
C5X C6X 1.141(18) . ?
C5X C6X 1.67(2) 2_556 ?
C6X C6X 1.13(2) 2_556 ?
C6X C5X 1.67(2) 2_556 ?
C59A C60A 1.52(5) . ?
C51A C52A 1.33(4) . ?
C51A O8A 1.40(4) . ?
